data_1543360
loop_
_publ_author_name
'Manaviazar, Soraya'
'Nockemann, Peter'
'Hale, Karl J.'

_publ_section_title
;
 Total Synthesis of the GRP78-Downregulatory Macrolide (+)-Prunustatin A,
 the Immunosuppressant (+)-SW-163A, and a JBIR-04 Diastereoisomer That
 Confirms JBIR-04 Has Nonidentical Stereochemistry to (+)-Prunustatin A.
;
_journal_issue 12
_journal_name_full 'Organic letters'
_journal_page_first 2902
_journal_page_last 2905
_journal_paper_doi 10.1021/acs.orglett.6b01235
_journal_volume 18
_journal_year 2016
_chemical_absolute_configuration ad
_chemical_formula_moiety '0.5(C21 H24 O4)'
_chemical_formula_sum 'C21 H24 O4'
_chemical_formula_weight 340.40
_chemical_name_systematic
;
 ? 
;
_space_group_crystal_system orthorhombic
_space_group_IT_number 19
_space_group_name_Hall 'P 2ac 2ab'
_space_group_name_H-M_alt 'P 21 21 21'
_symmetry_space_group_name_Hall 'P 2ac 2ab'
_symmetry_space_group_name_H-M 'P 21 21 21'
_atom_sites_solution_hydrogens geom
_atom_sites_solution_primary direct
_atom_sites_solution_secondary difmap
_audit_creation_date 2016-04-06
_audit_creation_method
;
Olex2 1.2
(compiled 2016.02.16 svn.r3265 for OlexSys, GUI svn.r5155)
;
_cell_angle_alpha 90.00
_cell_angle_beta 90.00
_cell_angle_gamma 90.00
_cell_formula_units_Z 4
_cell_length_a 5.87215(15)
_cell_length_b 17.2976(4)
_cell_length_c 17.9057(5)
_cell_measurement_reflns_used 3079
_cell_measurement_temperature 293(2)
_cell_measurement_theta_max 72.520
_cell_measurement_theta_min 0.550
_cell_volume 1818.76(8)
_computing_molecular_graphics 'Olex2 (Dolomanov et al., 2009)'
_computing_publication_material 'Olex2 (Dolomanov et al., 2009)'
_computing_structure_refinement 'ShelXL (Sheldrick, 2015)'
_computing_structure_solution 'ShelXS (Sheldrick, 2008)'
_diffrn_ambient_temperature 293(2)
_diffrn_measured_fraction_theta_full 0.975
_diffrn_measured_fraction_theta_max 0.975
_diffrn_measurement_device_type 'Rigaku Supernova'
_diffrn_radiation_monochromator graphite
_diffrn_radiation_type CuK\a
_diffrn_radiation_wavelength 1.54184
_diffrn_reflns_av_R_equivalents 0.0215
_diffrn_reflns_av_unetI/netI 0.0327
_diffrn_reflns_limit_h_max 6
_diffrn_reflns_limit_h_min -7
_diffrn_reflns_limit_k_max 10
_diffrn_reflns_limit_k_min -21
_diffrn_reflns_limit_l_max 15
_diffrn_reflns_limit_l_min -21
_diffrn_reflns_number 4496
_diffrn_reflns_theta_full 72.52
_diffrn_reflns_theta_max 72.52
_diffrn_reflns_theta_min 4.94
_diffrn_source 'fine-focus sealed tube'
_exptl_absorpt_coefficient_mu 0.686
_exptl_absorpt_correction_T_max 0.760
_exptl_absorpt_correction_T_min 0.755
_exptl_absorpt_correction_type multi-scan
_exptl_crystal_colour 'clear colourless'
_exptl_crystal_colour_lustre clear
_exptl_crystal_colour_primary colourless
_exptl_crystal_density_diffrn 1.243
_exptl_crystal_density_method 'not measured'
_exptl_crystal_description block
_exptl_crystal_F_000 1456
_exptl_crystal_size_max 0.4
_exptl_crystal_size_mid 0.2
_exptl_crystal_size_min 0.2
_refine_diff_density_max 0.156
_refine_diff_density_min -0.240
_refine_diff_density_rms 0.055
_refine_ls_abs_structure_details 'Flack H D (1983), Acta Cryst. A39, 876-881'
_refine_ls_abs_structure_Flack 0.05(18)
_refine_ls_extinction_method none
_refine_ls_goodness_of_fit_ref 1.044
_refine_ls_hydrogen_treatment constr
_refine_ls_matrix_type full
_refine_ls_number_parameters 229
_refine_ls_number_reflns 3079
_refine_ls_number_restraints 0
_refine_ls_restrained_S_all 1.044
_refine_ls_R_factor_all 0.0390
_refine_ls_R_factor_gt 0.0376
_refine_ls_shift/su_max 0.001
_refine_ls_shift/su_mean 0.000
_refine_ls_structure_factor_coef Fsqd
_refine_ls_weighting_details 'calc w=1/[\s^2^(Fo^2^)+(0.0595P)^2^+0.1000P] where P=(Fo^2^+2Fc^2^)/3'
_refine_ls_weighting_scheme calc
_refine_ls_wR_factor_gt 0.0946
_refine_ls_wR_factor_ref 0.0961
_reflns_number_gt 2948
_reflns_number_total 3079
_reflns_threshold_expression >2sigma(I)
_cod_data_source_file ol6b01235_si_004.cif
_cod_data_source_block exp_71khsm1992
_cod_depositor_comments 'Adding full bibliography for 1543360--1543363.cif.'
_cod_original_cell_volume 1818.75(8)
_cod_database_code 1543360
_olex2_refinement_description
;
1. Fixed Uiso
 At 1.2 times of:
  All C(H) groups, All C(H,H) groups
 At 1.5 times of:
  All C(H,H,H) groups
2.a Ternary CH refined with riding coordinates:
 C6(H6), C13(H13)
2.b Secondary CH2 refined with riding coordinates:
 C7(H7A,H7B), C12(H12A,H12B)
2.c Aromatic/amide H refined with riding coordinates:
 C8(H8), C11(H11), C15(H15), C18(H18), C19(H19), C21(H21), C22(H22), C24(H24),
 C25(H25)
2.d Idealised Me refined as rotating group:
 C10(H10A,H10B,H10C), C16(H16A,H16B,H16C), C23(H23A,H23B,H23C)
;
_olex2_submission_special_instructions 'No special instructions were received'

loop_
_space_group_symop_id
_space_group_symop_operation_xyz
1 'x, y, z'
2 '-x+1/2, -y, z+1/2'
3 'x+1/2, -y+1/2, -z'
4 '-x, y+1/2, -z+1/2'

loop_
_atom_site_label
_atom_site_type_symbol
_atom_site_fract_x
_atom_site_fract_y
_atom_site_fract_z
_atom_site_U_iso_or_equiv
_atom_site_adp_type
_atom_site_occupancy
_atom_site_calc_flag
_atom_site_refinement_flags_posn
O1 O 0.0060(2) -0.01238(7) -0.25812(7) 0.0357(3) Uani 1 d .
O2 O -0.08797(19) 0.21478(6) -0.26767(6) 0.0283(3) Uani 1 d .
O3 O -0.0071(2) 0.07665(6) -0.16828(6) 0.0301(3) Uani 1 d .
C4 C -0.2980(3) 0.31585(9) -0.32579(9) 0.0276(3) Uani 1 d .
O5 O -0.8185(2) 0.37039(8) -0.47477(7) 0.0414(3) Uani 1 d .
C6 C 0.1166(3) 0.18658(9) -0.23577(9) 0.0273(3) Uani 1 d .
H6 H 0.2366 0.2260 -0.2362 0.033 Uiso 1 calc R
C7 C -0.1006(3) 0.29686(9) -0.27563(10) 0.0328(4) Uani 1 d .
H7A H 0.0397 0.3164 -0.2971 0.039 Uiso 1 calc R
H7B H -0.1219 0.3208 -0.2272 0.039 Uiso 1 calc R
C8 C -0.6089(3) 0.40108(9) -0.36074(9) 0.0300(3) Uani 1 d .
H8 H -0.6972 0.4445 -0.3509 0.036 Uiso 1 calc R
C9 C -0.1433(3) 0.16160(10) -0.03479(9) 0.0315(4) Uani 1 d .
C10 C -0.9714(3) 0.43247(10) -0.45986(11) 0.0401(4) Uani 1 d .
H10A H -1.0899 0.4329 -0.4968 0.060 Uiso 1 calc GR
H10B H -0.8899 0.4806 -0.4615 0.060 Uiso 1 calc GR
H10C H -1.0373 0.4258 -0.4112 0.060 Uiso 1 calc GR
C11 C -0.5151(3) 0.29185(10) -0.43791(9) 0.0337(4) Uani 1 d .
H11 H -0.5427 0.2617 -0.4799 0.040 Uiso 1 calc R
C12 C -0.1010(3) 0.19813(10) -0.11009(9) 0.0331(4) Uani 1 d .
H12A H -0.0500 0.2509 -0.1027 0.040 Uiso 1 calc R
H12B H -0.2434 0.2000 -0.1375 0.040 Uiso 1 calc R
C13 C 0.0737(3) 0.15570(9) -0.15656(9) 0.0285(3) Uani 1 d .
H13 H 0.2183 0.1542 -0.1293 0.034 Uiso 1 calc R
C14 C 0.0561(2) 0.05148(9) -0.23700(9) 0.0274(3) Uani 1 d .
C15 C -0.4346(3) 0.37983(9) -0.31231(9) 0.0295(3) Uani 1 d .
H15 H -0.4089 0.4093 -0.2697 0.035 Uiso 1 calc R
C16 C 0.4444(3) 0.09615(11) -0.26265(12) 0.0405(4) Uani 1 d .
H16A H 0.5354 0.1371 -0.2832 0.061 Uiso 1 calc GR
H16B H 0.4854 0.0481 -0.2858 0.061 Uiso 1 calc GR
H16C H 0.4706 0.0928 -0.2098 0.061 Uiso 1 calc GR
C17 C -0.6495(3) 0.35657(10) -0.42405(9) 0.0296(3) Uani 1 d .
C18 C -0.3414(3) 0.27221(10) -0.38974(9) 0.0311(4) Uani 1 d .
H18 H -0.2517 0.2292 -0.4000 0.037 Uiso 1 calc R
C19 C -0.3439(3) 0.12308(13) -0.01928(12) 0.0434(4) Uani 1 d .
H19 H -0.4545 0.1186 -0.0562 0.052 Uiso 1 calc R
C20 C 0.1914(3) 0.11298(10) -0.27720(9) 0.0286(3) Uani 1 d .
C21 C 0.0188(4) 0.16572(12) 0.02097(10) 0.0447(5) Uani 1 d .
H21 H 0.1565 0.1905 0.0117 0.054 Uiso 1 calc R
C22 C -0.2217(4) 0.09583(13) 0.10567(11) 0.0488(5) Uani 1 d .
H22 H -0.2477 0.0741 0.1524 0.059 Uiso 1 calc R
C23 C 0.1419(4) 0.11245(11) -0.36108(9) 0.0402(4) Uani 1 d .
H23A H -0.0190 0.1179 -0.3691 0.060 Uiso 1 calc GR
H23B H 0.1931 0.0645 -0.3822 0.060 Uiso 1 calc GR
H23C H 0.2205 0.1546 -0.3845 0.060 Uiso 1 calc GR
C24 C -0.3827(3) 0.09078(13) 0.05091(12) 0.0496(5) Uani 1 d .
H24 H -0.5195 0.0656 0.0605 0.059 Uiso 1 calc R
C25 C -0.0214(4) 0.13330(15) 0.09085(11) 0.0560(6) Uani 1 d .
H25 H 0.0890 0.1371 0.1279 0.067 Uiso 1 calc R

loop_
_atom_site_aniso_label
_atom_site_aniso_U_11
_atom_site_aniso_U_22
_atom_site_aniso_U_33
_atom_site_aniso_U_23
_atom_site_aniso_U_13
_atom_site_aniso_U_12
O1 0.0357(6) 0.0302(6) 0.0412(6) -0.0003(5) -0.0043(6) -0.0067(5)
O2 0.0255(5) 0.0264(5) 0.0330(6) 0.0041(4) -0.0039(5) -0.0044(5)
O3 0.0312(5) 0.0298(5) 0.0294(6) 0.0039(5) 0.0025(5) -0.0036(5)
C4 0.0303(7) 0.0282(7) 0.0243(7) 0.0033(6) 0.0024(7) -0.0047(7)
O5 0.0460(7) 0.0386(6) 0.0397(7) -0.0102(6) -0.0165(6) 0.0110(6)
C6 0.0218(6) 0.0302(7) 0.0298(8) 0.0007(7) -0.0012(6) -0.0043(7)
C7 0.0361(8) 0.0261(7) 0.0362(9) 0.0033(7) -0.0047(8) -0.0037(7)
C8 0.0308(8) 0.0286(7) 0.0306(8) -0.0036(6) 0.0044(7) -0.0002(7)
C9 0.0329(8) 0.0327(8) 0.0288(8) 0.0008(7) 0.0011(7) 0.0033(7)
C10 0.0404(9) 0.0350(9) 0.0449(10) -0.0015(8) -0.0111(8) 0.0044(8)
C11 0.0448(9) 0.0328(8) 0.0236(7) -0.0049(6) -0.0022(8) 0.0027(8)
C12 0.0367(8) 0.0367(9) 0.0259(8) 0.0018(7) -0.0012(7) 0.0031(8)
C13 0.0262(7) 0.0322(8) 0.0271(8) 0.0022(6) -0.0036(6) -0.0026(6)
C14 0.0203(6) 0.0314(8) 0.0306(8) 0.0035(7) -0.0032(6) -0.0007(6)
C15 0.0350(8) 0.0294(7) 0.0240(7) -0.0030(6) 0.0013(6) -0.0042(7)
C16 0.0242(8) 0.0415(9) 0.0558(11) -0.0019(9) 0.0073(8) -0.0030(7)
C17 0.0318(8) 0.0313(8) 0.0257(8) -0.0005(7) -0.0026(7) -0.0013(7)
C18 0.0374(8) 0.0305(8) 0.0254(8) -0.0005(6) 0.0029(7) 0.0034(7)
C19 0.0284(8) 0.0552(11) 0.0465(10) 0.0090(10) -0.0020(8) -0.0019(9)
C20 0.0240(7) 0.0316(8) 0.0303(8) 0.0021(7) 0.0017(7) -0.0023(7)
C21 0.0427(10) 0.0620(12) 0.0294(9) 0.0057(8) -0.0028(9) -0.0201(10)
C22 0.0530(12) 0.0557(12) 0.0378(9) 0.0153(9) 0.0130(9) 0.0061(10)
C23 0.0525(11) 0.0385(9) 0.0295(9) 0.0000(8) 0.0050(8) -0.0022(9)
C24 0.0315(9) 0.0563(12) 0.0608(13) 0.0174(10) 0.0143(9) 0.0000(9)
C25 0.0562(12) 0.0815(16) 0.0302(9) 0.0117(10) -0.0052(9) -0.0159(13)

loop_
_atom_type_symbol
_atom_type_description
_atom_type_scat_dispersion_real
_atom_type_scat_dispersion_imag
_atom_type_scat_source
C C 0.0181 0.0091 'International Tables Vol C Tables 4.2.6.8 and 6.1.1.4'
H H 0.0000 0.0000 'International Tables Vol C Tables 4.2.6.8 and 6.1.1.4'
O O 0.0492 0.0322 'International Tables Vol C Tables 4.2.6.8 and 6.1.1.4'

loop_
_geom_angle_atom_site_label_1
_geom_angle_atom_site_label_2
_geom_angle_atom_site_label_3
_geom_angle
C6 O2 C7 115.23(12)
C14 O3 C13 109.96(12)
C15 C4 C7 121.07(14)
C15 C4 C18 117.95(15)
C18 C4 C7 120.88(15)
C17 O5 C10 117.70(13)
O2 C6 C13 110.65(12)
O2 C6 C20 109.44(13)
C13 C6 C20 101.80(12)
O2 C7 C4 108.47(13)
C15 C8 C17 119.21(15)
C19 C9 C12 121.46(16)
C19 C9 C21 117.84(16)
C21 C9 C12 120.69(16)
C18 C11 C17 120.42(15)
C9 C12 C13 113.60(14)
O3 C13 C6 104.23(12)
O3 C13 C12 108.23(13)
C12 C13 C6 116.80(13)
O1 C14 O3 120.82(15)
O1 C14 C20 128.69(15)
O3 C14 C20 110.48(13)
C4 C15 C8 121.84(15)
O5 C17 C8 124.71(15)
O5 C17 C11 115.72(14)
C8 C17 C11 119.56(16)
C11 C18 C4 121.02(15)
C9 C19 C24 120.93(19)
C14 C20 C6 101.71(12)
C14 C20 C16 107.12(14)
C14 C20 C23 111.32(14)
C16 C20 C6 110.57(14)
C23 C20 C6 115.12(14)
C23 C20 C16 110.44(15)
C9 C21 C25 120.81(19)
C24 C22 C25 119.10(18)
C22 C24 C19 120.56(19)
C22 C25 C21 120.7(2)

loop_
_geom_bond_atom_site_label_1
_geom_bond_atom_site_label_2
_geom_bond_distance
O1 C14 1.204(2)
O2 C6 1.4169(18)
O2 C7 1.4288(18)
O3 C13 1.4625(18)
O3 C14 1.3570(19)
C4 C7 1.503(2)
C4 C15 1.388(2)
C4 C18 1.395(2)
O5 C10 1.425(2)
O5 C17 1.366(2)
C6 C13 1.536(2)
C6 C20 1.537(2)
C8 C15 1.391(2)
C8 C17 1.391(2)
C9 C12 1.510(2)
C9 C19 1.381(3)
C9 C21 1.381(3)
C11 C17 1.392(2)
C11 C18 1.379(2)
C12 C13 1.511(2)
C14 C20 1.511(2)
C16 C20 1.536(2)
C19 C24 1.394(3)
C20 C23 1.530(2)
C21 C25 1.391(3)
C22 C24 1.365(3)
C22 C25 1.369(3)
